data_1511089
loop_
_publ_author_name
'Newnham, R.E.'
'Santoro, R.P.'
'Redman, M.J.'

_publ_section_title
;
 Crystal structure of yttrium and other rare-earth borates
;
_journal_name_full 'Journal of the American Ceramic Society'
_journal_page_first 253
_journal_page_last 256
_journal_paper_doi 10.1111/j.1151-2916.1963.tb11721.x
_journal_volume 46
_journal_year 1963
_chemical_formula_sum 'B Dy O3'
_chemical_name_systematic 'Dy B O3'
_space_group_IT_number 194
_symmetry_space_group_name_Hall '-P 6c 2c'
_symmetry_space_group_name_H-M 'P 63/m m c'
_cell_angle_alpha 90
_cell_angle_beta 90
_cell_angle_gamma 120
_cell_formula_units_Z 2
_cell_length_a 3.793
_cell_length_b 3.793
_cell_length_c 8.847
_cell_volume 110.228
_citation_journal_id_ASTM JACTAW
_cod_data_source_file boron0-1_188.cif
_cod_data_source_block B1Dy1O3
_cod_original_cell_volume 110.2281
_cod_original_formula_sum 'B1 Dy1 O3'
_cod_database_code 1511089

loop_
_symmetry_equiv_pos_as_xyz
x,y,z
x-y,x,z+1/2
-y,x-y,z
-x,-y,z+1/2
-x+y,-x,z
y,-x+y,z+1/2
-y,-x,-z+1/2
x-y,-y,-z
x,x-y,-z+1/2
y,x,-z
-x+y,y,-z+1/2
-x,-x+y,-z
-x,-y,-z
-x+y,-x,-z-1/2
y,-x+y,-z
x,y,-z-1/2
x-y,x,-z
-y,x-y,-z-1/2
y,x,z-1/2
-x+y,y,z
-x,-x+y,z-1/2
-y,-x,z
x-y,-y,z-1/2
x,x-y,z

loop_
_atom_site_label
_atom_site_type_symbol
_atom_site_fract_x
_atom_site_fract_y
_atom_site_fract_z
_atom_site_occupancy
_atom_site_U_iso_or_equiv
Dy1 Dy+3 0 0 0 1 0.0
B1 B+3 0.231 0.462 0.25 0.3333 0.0
O1 O-2 0.025 0.05 0.25 0.3333 0.0
O2 O-2 0.3333 0.6667 0.118 1 0.0
